data_1548199
loop_
_publ_author_name
'Kai Wu'
'Kang Li'
'Ya-Jun Hou'
'Mei Pan'
'Lu-Yin Zhang'
'Ling Chen'
'Cheng-Yong Su'

_publ_section_title
;
 Homochiral D4-symmetric metal-organic cages from stereogenic Ru(II)
 metalloligands for effective enantioseparation of atropisomeric molecules
;
_journal_name_full 'Nature Communications'
_journal_page_first 10487
_journal_paper_doi 10.1038/ncomms10487
_journal_volume 7
_journal_year 2016
_chemical_formula_sum 'C41.5 H31 F12 N7 P2 Ru'
_chemical_formula_weight 1018.74
_space_group_crystal_system tetragonal
_space_group_IT_number 78
_space_group_name_Hall 'P 4cw'
_space_group_name_H-M_alt 'P 43'
_symmetry_space_group_name_Hall 'P 4cw'
_symmetry_space_group_name_H-M 'P 43'
_atom_sites_solution_hydrogens geom
_cell_angle_alpha 90
_cell_angle_beta 90
_cell_angle_gamma 90
_cell_formula_units_Z 8
_cell_length_a 25.58020(10)
_cell_length_b 25.58020(10)
_cell_length_c 12.57090(10)
_cell_measurement_reflns_used 33925
_cell_measurement_temperature 150(2)
_cell_measurement_theta_max 29.8649
_cell_measurement_theta_min 2.8653
_cell_volume 8225.73(8)
_computing_cell_refinement
;
CrysAlisPro, Agilent Technologies,
Version 1.171.36.21 (release 14-08-2012 CrysAlis171 .NET)
(compiled Sep 14 2012,17:21:16)
;
_computing_data_collection
;
CrysAlisPro, Agilent Technologies,
Version 1.171.36.21 (release 14-08-2012 CrysAlis171 .NET)
(compiled Sep 14 2012,17:21:16)
;
_computing_data_reduction
;
CrysAlisPro, Agilent Technologies,
Version 1.171.36.21 (release 14-08-2012 CrysAlis171 .NET)
(compiled Sep 14 2012,17:21:16)
;
_computing_structure_refinement 'SHELXL-2014/7 (Sheldrick, 2014)'
_diffrn_ambient_temperature 150(2)
_diffrn_detector_area_resol_mean 10.6525
_diffrn_measured_fraction_theta_full 0.998
_diffrn_measured_fraction_theta_max 0.965
_diffrn_measurement_device_type 'SuperNova, Dual, Cu at zero, Atlas'
_diffrn_measurement_method '\w scans'
_diffrn_radiation_monochromator mirror
_diffrn_radiation_source 'SuperNova (Mo) X-ray Source'
_diffrn_radiation_type MoK\a
_diffrn_radiation_wavelength 0.71073
_diffrn_reflns_av_R_equivalents 0.0332
_diffrn_reflns_av_unetI/netI 0.0358
_diffrn_reflns_Laue_measured_fraction_full 0.998
_diffrn_reflns_Laue_measured_fraction_max 0.965
_diffrn_reflns_limit_h_max 33
_diffrn_reflns_limit_h_min -34
_diffrn_reflns_limit_k_max 34
_diffrn_reflns_limit_k_min -33
_diffrn_reflns_limit_l_max 16
_diffrn_reflns_limit_l_min -17
_diffrn_reflns_number 68861
_diffrn_reflns_point_group_measured_fraction_full 0.998
_diffrn_reflns_point_group_measured_fraction_max 0.923
_diffrn_reflns_theta_full 25.242
_diffrn_reflns_theta_max 28.996
_diffrn_reflns_theta_min 2.871
_exptl_absorpt_coefficient_mu 0.556
_exptl_absorpt_correction_T_max 1.00000
_exptl_absorpt_correction_T_min 0.80161
_exptl_absorpt_correction_type multi-scan
_exptl_absorpt_process_details
;
CrysAlisPro, Agilent Technologies,
Version 1.171.36.32 (release 02-08-2013 CrysAlis171 .NET)
(compiled Aug  2 2013,16:46:58)
Empirical absorption correction using spherical harmonics,
 implemented in SCALE3 ABSPACK scaling algorithm.
;
_exptl_crystal_colour orange
_exptl_crystal_density_diffrn 1.645
_exptl_crystal_description needle
_exptl_crystal_F_000 4088
_exptl_crystal_size_max 0.4
_exptl_crystal_size_mid 0.2
_exptl_crystal_size_min 0.2
_refine_diff_density_max 0.863
_refine_diff_density_min -0.506
_refine_diff_density_rms 0.068
_refine_ls_abs_structure_details
;
 Flack x determined using 7351 quotients [(I+)-(I-)]/[(I+)+(I-)]
 (Parsons, Flack and Wagner, Acta Cryst. B69 (2013) 249-259).
;
_refine_ls_abs_structure_Flack -0.033(8)
_refine_ls_extinction_coef .
_refine_ls_extinction_method none
_refine_ls_goodness_of_fit_ref 1.025
_refine_ls_hydrogen_treatment constr
_refine_ls_matrix_type full
_refine_ls_number_parameters 1188
_refine_ls_number_reflns 20142
_refine_ls_number_restraints 99
_refine_ls_restrained_S_all 1.025
_refine_ls_R_factor_all 0.0509
_refine_ls_R_factor_gt 0.0408
_refine_ls_shift/su_max 0.011
_refine_ls_shift/su_mean 0.000
_refine_ls_structure_factor_coef Fsqd
_refine_ls_weighting_details 'w=1/[\s^2^(Fo^2^)+(0.0594P)^2^+4.5540P] where P=(Fo^2^+2Fc^2^)/3'
_refine_ls_weighting_scheme calc
_refine_ls_wR_factor_gt 0.0996
_refine_ls_wR_factor_ref 0.1071
_reflns_Friedel_coverage 0.832
_reflns_Friedel_fraction_full 0.998
_reflns_Friedel_fraction_max 0.876
_reflns_number_gt 17755
_reflns_number_total 20142
_reflns_threshold_expression 'I > 2\s(I)'
_cod_data_source_file CIF4.cif
_cod_data_source_block lambda-1
_cod_depositor_comments
;

2019-06-25
Z value and formula fixed to values more according to usual
chemical conventions.                 miguel
;
_cod_original_formula_sum 'C83 H62 F24 N14 P4 Ru2'
_cod_original_formula_weight 2037.48
_cod_original_formula_units_Z 4
_cod_original_cell_volume 8225.73(9)
_cod_database_code 1548199
_shelx_space_group_comment
;
The symmetry employed for this shelxl refinement is uniquely defined
by the following loop, which should always be used as a source of
symmetry information in preference to the above space-group names.
They are only intended as comments.
;
_shelx_estimated_absorpt_t_min 0.808
_shelx_estimated_absorpt_t_max 0.897

loop_
_space_group_symop_operation_xyz
'x, y, z'
'-y, x, z+3/4'
'-x, -y, z+1/2'
'y, -x, z+1/4'

loop_
_atom_site_label
_atom_site_type_symbol
_atom_site_fract_x
_atom_site_fract_y
_atom_site_fract_z
_atom_site_U_iso_or_equiv
_atom_site_adp_type
_atom_site_occupancy
_atom_site_site_symmetry_order
_atom_site_calc_flag
_atom_site_refinement_flags_posn
_atom_site_refinement_flags_adp
_atom_site_refinement_flags_occupancy
_atom_site_disorder_assembly
_atom_site_disorder_group
Ru1 Ru 0.72777(2) 0.57186(2) 0.13988(3) 0.02628(8) Uani 1 1 d . . . . .
Ru2 Ru 0.22328(2) 0.09514(2) 0.15839(3) 0.02764(9) Uani 1 1 d . . . . .
P1 P 0.65329(8) 0.80565(7) 0.03216(16) 0.0602(4) Uani 1 1 d . . . . .
P2 P 0.56967(6) 0.64123(7) 0.51337(17) 0.0587(5) Uani 1 1 d . . . . .
P3 P 0.86803(6) 0.67804(7) 0.52674(13) 0.0484(3) Uani 1 1 d . . . . .
P4 P 0.05493(6) 0.14967(6) 0.52583(15) 0.0491(4) Uani 1 1 d . . . . .
F1 F 0.7114(2) 0.8219(3) 0.0092(6) 0.122(2) Uani 1 1 d . . . . .
F2 F 0.6665(3) 0.7820(3) 0.1437(5) 0.147(3) Uani 1 1 d . . . . .
F3 F 0.59430(19) 0.7876(2) 0.0451(5) 0.0989(17) Uani 1 1 d . . . . .
F4 F 0.6404(3) 0.8268(3) -0.0814(5) 0.122(2) Uani 1 1 d . . . . .
F5 F 0.6384(4) 0.8597(2) 0.0761(7) 0.156(3) Uani 1 1 d . . . . .
F6 F 0.6660(2) 0.74983(19) -0.0180(5) 0.0946(15) Uani 1 1 d . . . . .
F7 F 0.5638(2) 0.69503(19) 0.5749(5) 0.0931(16) Uani 1 1 d . . . . .
F8 F 0.6139(2) 0.6271(3) 0.6022(5) 0.117(2) Uani 1 1 d . . . . .
F9 F 0.61588(17) 0.6648(2) 0.4447(4) 0.0861(14) Uani 1 1 d . . . . .
F10 F 0.5784(3) 0.5887(3) 0.4574(9) 0.190(5) Uani 1 1 d . . . . .
F11 F 0.5292(2) 0.6609(4) 0.4330(5) 0.163(4) Uani 1 1 d . . . . .
F12 F 0.5251(2) 0.6196(2) 0.5883(7) 0.132(3) Uani 1 1 d . . . . .
F13 F 0.8817(3) 0.7039(2) 0.6373(5) 0.136(3) Uani 1 1 d . . . . .
F14 F 0.9241(2) 0.6915(3) 0.4905(7) 0.132(3) Uani 1 1 d . . . . .
F15 F 0.8862(3) 0.6248(2) 0.5735(5) 0.131(3) Uani 1 1 d . . . . .
F16 F 0.8523(3) 0.6498(2) 0.4227(4) 0.123(2) Uani 1 1 d . . . . .
F17 F 0.8105(2) 0.6673(3) 0.5609(7) 0.148(3) Uani 1 1 d . . . . .
F18 F 0.8505(2) 0.7327(2) 0.4757(5) 0.1054(19) Uani 1 1 d . . . . .
F19 F 0.1011(2) 0.1764(2) 0.4655(5) 0.108(2) Uani 1 1 d . . . . .
F20 F 0.0674(2) 0.1003(2) 0.4620(7) 0.132(3) Uani 1 1 d . . . . .
F21 F 0.0978(3) 0.1347(4) 0.6120(5) 0.173(4) Uani 1 1 d . . . . .
F22 F 0.0107(2) 0.1247(2) 0.5933(6) 0.132(3) Uani 1 1 d . . . . .
F23 F 0.0451(2) 0.1998(3) 0.5968(6) 0.129(3) Uani 1 1 d . . . . .
F24 F 0.0154(3) 0.1704(4) 0.4461(5) 0.156(4) Uani 1 1 d . . . . .
N1 N 0.79723(14) 0.53105(14) 0.1413(4) 0.0308(8) Uani 1 1 d . . . . .
N2 N 0.73698(16) 0.56162(16) 0.3014(3) 0.0290(8) Uani 1 1 d . . . . .
N3 N 0.68118(15) 0.50584(15) 0.1292(3) 0.0301(8) Uani 1 1 d . . . . .
N4 N 0.65510(15) 0.60628(15) 0.1489(4) 0.0318(8) Uani 1 1 d . . . . .
N5 N 0.72984(16) 0.58703(17) -0.0212(3) 0.0309(9) Uani 1 1 d . . . . .
N6 N 0.77011(14) 0.64068(14) 0.1400(3) 0.0303(8) Uani 1 1 d . . . . .
N7 N 0.29805(15) 0.06470(15) 0.1683(3) 0.0324(8) Uani 1 1 d . . . . .
N8 N 0.22869(15) 0.08271(17) 0.3205(3) 0.0289(9) Uani 1 1 d . . . . .
N9 N 0.18521(14) 0.02450(14) 0.1457(3) 0.0291(8) Uani 1 1 d . . . . .
N10 N 0.14672(15) 0.12013(16) 0.1622(3) 0.0332(8) Uani 1 1 d . . . . .
N11 N 0.22278(15) 0.11030(17) -0.0021(3) 0.0311(9) Uani 1 1 d . . . . .
N12 N 0.25744(16) 0.16781(15) 0.1578(4) 0.0357(9) Uani 1 1 d . . . . .
N13 N 0.0270(3) 0.4754(3) 0.3402(7) 0.086(2) Uani 1 1 d . . . . .
N14 N 0.5090(4) 0.8313(4) 0.5317(7) 0.113(3) Uani 1 1 d . . . . .
C1 C 0.8244(2) 0.5125(2) 0.0580(5) 0.0445(13) Uani 1 1 d . . . . .
H1 H 0.8111 0.5175 -0.0118 0.053 Uiso 1 1 calc R U . . .
C2 C 0.8717(2) 0.4863(3) 0.0715(5) 0.0548(16) Uani 1 1 d . . . . .
H2 H 0.8901 0.4733 0.0114 0.066 Uiso 1 1 calc R U . . .
C3 C 0.8918(2) 0.4793(3) 0.1717(6) 0.0575(17) Uani 1 1 d . . . . .
H3 H 0.9242 0.4617 0.1810 0.069 Uiso 1 1 calc R U . . .
C4 C 0.8642(2) 0.4982(2) 0.2610(5) 0.0468(13) Uani 1 1 d . . . . .
C5 C 0.8820(2) 0.4942(3) 0.3688(6) 0.0556(16) Uani 1 1 d . . . . .
H5 H 0.9154 0.4797 0.3834 0.067 Uiso 1 1 calc R U . . .
C6 C 0.8516(2) 0.5110(3) 0.4496(5) 0.0535(15) Uani 1 1 d . . . . .
H6 H 0.8643 0.5082 0.5204 0.064 Uiso 1 1 calc R U . . .
C7 C 0.8011(2) 0.5329(2) 0.4320(4) 0.0410(12) Uani 1 1 d . . . . .
C8 C 0.7664(2) 0.5490(2) 0.5137(4) 0.0441(13) Uani 1 1 d . . . . .
H8 H 0.7759 0.5451 0.5864 0.053 Uiso 1 1 calc R U . . .
C9 C 0.7200(2) 0.5699(2) 0.4872(4) 0.0390(13) Uani 1 1 d . . . . .
H9 H 0.6967 0.5808 0.5417 0.047 Uiso 1 1 calc R U . . .
C10 C 0.70550(18) 0.57579(18) 0.3807(4) 0.0311(10) Uani 1 1 d . . . . .
H10 H 0.6723 0.5903 0.3644 0.037 Uiso 1 1 calc R U . . .
C11 C 0.78415(19) 0.53975(19) 0.3272(4) 0.0319(10) Uani 1 1 d . . . . .
C12 C 0.8165(2) 0.5228(2) 0.2408(4) 0.0361(11) Uani 1 1 d . . . . .
C13 C 0.6948(2) 0.45597(19) 0.1225(4) 0.0399(11) Uani 1 1 d . . . . .
H13 H 0.7309 0.4475 0.1241 0.048 Uiso 1 1 calc R U . . .
C14 C 0.6583(3) 0.4148(2) 0.1131(5) 0.0527(15) Uani 1 1 d . . . . .
H14 H 0.6696 0.3795 0.1101 0.063 Uiso 1 1 calc R U . . .
C15 C 0.6059(3) 0.4270(3) 0.1084(5) 0.0545(16) Uani 1 1 d . . . . .
H15 H 0.5807 0.4001 0.0995 0.065 Uiso 1 1 calc R U . . .
C16 C 0.5899(2) 0.4784(2) 0.1165(4) 0.0439(13) Uani 1 1 d . . . . .
C17 C 0.5362(2) 0.4958(3) 0.1165(5) 0.0587(17) Uani 1 1 d . . . . .
H17 H 0.5092 0.4709 0.1053 0.070 Uiso 1 1 calc R U . . .
C18 C 0.5234(2) 0.5452(3) 0.1316(5) 0.0613(18) Uani 1 1 d . . . . .
H18 H 0.4875 0.5544 0.1351 0.074 Uiso 1 1 calc R U . . .
C19 C 0.56202(19) 0.5852(2) 0.1427(4) 0.0453(12) Uani 1 1 d . . . . .
C20 C 0.5512(3) 0.6390(3) 0.1580(5) 0.0611(18) Uani 1 1 d . . . . .
H20 H 0.5160 0.6506 0.1633 0.073 Uiso 1 1 calc R U . . .
C21 C 0.5904(3) 0.6736(3) 0.1648(5) 0.0575(17) Uani 1 1 d . . . . .
H21 H 0.5828 0.7097 0.1738 0.069 Uiso 1 1 calc R U . . .
C22 C 0.6431(2) 0.6567(2) 0.1589(5) 0.0461(13) Uani 1 1 d . . . . .
H22 H 0.6704 0.6818 0.1621 0.055 Uiso 1 1 calc R U . . .
C23 C 0.61479(17) 0.5712(2) 0.1397(4) 0.0344(10) Uani 1 1 d . . . . .
C24 C 0.62850(18) 0.51768(19) 0.1280(4) 0.0329(10) Uani 1 1 d . . . . .
C25 C 0.70887(19) 0.55995(19) -0.1009(4) 0.0361(10) Uani 1 1 d . . . . .
H25 H 0.6894 0.5293 -0.0852 0.043 Uiso 1 1 calc R U . . .
C26 C 0.7146(3) 0.5754(2) -0.2073(5) 0.0454(13) Uani 1 1 d . . . . .
H26 H 0.6989 0.5552 -0.2622 0.055 Uiso 1 1 calc R U . . .
C27 C 0.7424(3) 0.6189(2) -0.2324(4) 0.0470(14) Uani 1 1 d . . . . .
H27 H 0.7461 0.6294 -0.3045 0.056 Uiso 1 1 calc R U . . .
C28 C 0.7657(2) 0.6482(2) -0.1510(4) 0.0387(11) Uani 1 1 d . . . . .
C29 C 0.7969(3) 0.6944(2) -0.1685(5) 0.0533(15) Uani 1 1 d . . . . .
H29 H 0.8033 0.7059 -0.2392 0.064 Uiso 1 1 calc R U . . .
C30 C 0.8171(3) 0.7214(2) -0.0865(5) 0.0527(15) Uani 1 1 d . . . . .
H30 H 0.8373 0.7518 -0.1004 0.063 Uiso 1 1 calc R U . . .
C31 C 0.8087(2) 0.7054(2) 0.0210(5) 0.0441(13) Uani 1 1 d . . . . .
C32 C 0.8292(2) 0.7317(2) 0.1114(5) 0.0479(14) Uani 1 1 d . . . . .
H32 H 0.8491 0.7628 0.1028 0.058 Uiso 1 1 calc R U . . .
C33 C 0.8203(2) 0.7125(2) 0.2092(5) 0.0468(13) Uani 1 1 d . . . . .
H33 H 0.8342 0.7299 0.2698 0.056 Uiso 1 1 calc R U . . .
C34 C 0.7905(2) 0.6665(2) 0.2222(4) 0.0370(11) Uani 1 1 d . . . . .
H34 H 0.7847 0.6535 0.2920 0.044 Uiso 1 1 calc R U . . .
C35 C 0.7795(2) 0.66003(19) 0.0405(4) 0.0335(10) Uani 1 1 d . . . . .
C36 C 0.7573(2) 0.63149(19) -0.0459(4) 0.0334(10) Uani 1 1 d . . . . .
C37 C 0.3341(2) 0.0601(3) 0.0928(5) 0.0470(13) Uani 1 1 d . . . . .
H37 H 0.3259 0.0709 0.0224 0.056 Uiso 1 1 calc R U . . .
C38 C 0.3840(2) 0.0399(3) 0.1136(5) 0.0534(15) Uani 1 1 d . . . . .
H38 H 0.4089 0.0375 0.0577 0.064 Uiso 1 1 calc R U . . .
C39 C 0.3972(2) 0.0238(2) 0.2123(6) 0.0496(14) Uani 1 1 d . . . . .
H39 H 0.4308 0.0095 0.2255 0.059 Uiso 1 1 calc R U . . .
C40 C 0.36052(19) 0.0285(2) 0.2958(4) 0.0373(11) Uani 1 1 d . . . . .
C41 C 0.3700(2) 0.01344(19) 0.4033(5) 0.0424(12) Uani 1 1 d . . . . .
H41 H 0.4023 -0.0026 0.4215 0.051 Uiso 1 1 calc R U . . .
C42 C 0.3341(2) 0.0215(2) 0.4791(5) 0.0428(12) Uani 1 1 d . . . . .
H42 H 0.3418 0.0114 0.5502 0.051 Uiso 1 1 calc R U . . .
C43 C 0.2848(2) 0.04482(19) 0.4561(4) 0.0344(10) Uani 1 1 d . . . . .
C44 C 0.2454(2) 0.0553(2) 0.5326(4) 0.0430(12) Uani 1 1 d . . . . .
H44 H 0.2501 0.0449 0.6045 0.052 Uiso 1 1 calc R U . . .
C45 C 0.2009(2) 0.0804(2) 0.5024(4) 0.0432(13) Uani 1 1 d . . . . .
H45 H 0.1750 0.0889 0.5538 0.052 Uiso 1 1 calc R U . . .
C46 C 0.19349(18) 0.09368(18) 0.3961(4) 0.0346(10) Uani 1 1 d . . . . .
H46 H 0.1622 0.1112 0.3765 0.041 Uiso 1 1 calc R U . . .
C47 C 0.27408(18) 0.05959(18) 0.3512(4) 0.0289(9) Uani 1 1 d . . . . .
C48 C 0.31192(18) 0.05014(18) 0.2691(4) 0.0315(10) Uani 1 1 d . . . . .
C49 C 0.2051(2) -0.02367(19) 0.1380(4) 0.0408(11) Uani 1 1 d . . . . .
H49 H 0.2420 -0.0279 0.1410 0.049 Uiso 1 1 calc R U . . .
C50 C 0.1734(3) -0.0684(2) 0.1257(5) 0.0499(14) Uani 1 1 d . . . . .
H50 H 0.1891 -0.1019 0.1187 0.060 Uiso 1 1 calc R U . . .
C51 C 0.1203(3) -0.0635(2) 0.1239(5) 0.0542(16) Uani 1 1 d . . . . .
H51 H 0.0988 -0.0935 0.1160 0.065 Uiso 1 1 calc R U . . .
C52 C 0.0978(2) -0.0139(2) 0.1337(4) 0.0449(12) Uani 1 1 d . . . . .
C53 C 0.0427(2) -0.0045(3) 0.1344(5) 0.0573(16) Uani 1 1 d . . . . .
H53 H 0.0193 -0.0331 0.1263 0.069 Uiso 1 1 calc R U . . .
C54 C 0.0235(2) 0.0439(3) 0.1461(5) 0.0624(18) Uani 1 1 d . . . . .
H54 H -0.0133 0.0488 0.1473 0.075 Uiso 1 1 calc R U . . .
C55 C 0.05701(19) 0.0887(2) 0.1569(4) 0.0455(13) Uani 1 1 d . . . . .
C56 C 0.0397(2) 0.1406(3) 0.1677(5) 0.0598(18) Uani 1 1 d . . . . .
H56 H 0.0034 0.1481 0.1708 0.072 Uiso 1 1 calc R U . . .
C57 C 0.0748(3) 0.1793(3) 0.1736(6) 0.0638(19) Uani 1 1 d . . . . .
H57 H 0.0631 0.2144 0.1807 0.077 Uiso 1 1 calc R U . . .
C58 C 0.1282(2) 0.1687(2) 0.1694(5) 0.0473(13) Uani 1 1 d . . . . .
H58 H 0.1522 0.1970 0.1717 0.057 Uiso 1 1 calc R U . . .
C59 C 0.11141(18) 0.08029(19) 0.1537(4) 0.0343(10) Uani 1 1 d . . . . .
C60 C 0.13149(17) 0.02892(18) 0.1452(4) 0.0333(9) Uani 1 1 d . . . . .
C61 C 0.2036(2) 0.0812(2) -0.0819(4) 0.0382(11) Uani 1 1 d . . . . .
H61 H 0.1896 0.0476 -0.0663 0.046 Uiso 1 1 calc R U . . .
C62 C 0.2034(3) 0.0987(2) -0.1876(5) 0.0473(14) Uani 1 1 d . . . . .
H62 H 0.1882 0.0776 -0.2415 0.057 Uiso 1 1 calc R U . . .
C63 C 0.2249(2) 0.1456(2) -0.2138(5) 0.0478(13) Uani 1 1 d . . . . .
H63 H 0.2256 0.1569 -0.2858 0.057 Uiso 1 1 calc R U . . .
C64 C 0.2464(2) 0.1774(2) -0.1325(4) 0.0422(12) Uani 1 1 d . . . . .
C65 C 0.2700(2) 0.2272(3) -0.1508(5) 0.0546(16) Uani 1 1 d . . . . .
H65 H 0.2724 0.2403 -0.2214 0.065 Uiso 1 1 calc R U . . .
C66 C 0.2889(2) 0.2557(2) -0.0696(5) 0.0526(15) Uani 1 1 d . . . . .
H66 H 0.3045 0.2887 -0.0841 0.063 Uiso 1 1 calc R U . . .
C67 C 0.2862(2) 0.2375(2) 0.0388(5) 0.0421(12) Uani 1 1 d . . . . .
C68 C 0.3068(3) 0.2641(2) 0.1268(6) 0.0578(17) Uani 1 1 d . . . . .
H68 H 0.3238 0.2968 0.1178 0.069 Uiso 1 1 calc R U . . .
C69 C 0.3022(3) 0.2428(3) 0.2240(6) 0.0595(17) Uani 1 1 d . . . . .
H69 H 0.3160 0.2609 0.2837 0.071 Uiso 1 1 calc R U . . .
C70 C 0.2773(2) 0.1944(2) 0.2392(5) 0.0471(14) Uani 1 1 d . . . . .
H70 H 0.2745 0.1804 0.3090 0.056 Uiso 1 1 calc R U . . .
C71 C 0.26272(19) 0.1887(2) 0.0593(4) 0.0352(11) Uani 1 1 d . . . . .
C72 C 0.24305(19) 0.15882(19) -0.0282(4) 0.0338(10) Uani 1 1 d . . . . .
C73 C 0.0570(3) 0.4440(3) 0.3439(6) 0.0605(17) Uani 1 1 d . . . . .
C74 C 0.0968(3) 0.4033(3) 0.3477(7) 0.076(2) Uani 1 1 d . . . . .
H74A H 0.0853 0.3733 0.3051 0.114 Uiso 1 1 calc R U . . .
H74B H 0.1020 0.3922 0.4216 0.114 Uiso 1 1 calc R U . . .
H74C H 0.1297 0.4169 0.3191 0.114 Uiso 1 1 calc R U . . .
C75 C 0.5425(4) 0.8184(4) 0.4869(9) 0.088(3) Uani 1 1 d . . . . .
C76 C 0.5866(4) 0.8002(5) 0.4169(12) 0.141(6) Uani 1 1 d . . . . .
H76A H 0.5723 0.7856 0.3510 0.212 Uiso 1 1 calc R U . . .
H76B H 0.6068 0.7733 0.4542 0.212 Uiso 1 1 calc R U . . .
H76C H 0.6094 0.8299 0.3999 0.212 Uiso 1 1 calc R U . . .
C77 C 0.9814(6) 0.4155(4) 0.5904(14) 0.073(9) Uani 0.377(15) 1 d DG U P A 1
C78 C 1.0257(5) 0.3881(6) 0.6213(17) 0.076(10) Uani 0.377(15) 1 d DG U P A 1
H78 H 1.0539 0.4060 0.6546 0.091 Uiso 0.377(15) 1 calc R U P A 1
C79 C 1.0289(4) 0.3346(6) 0.6036(15) 0.081(8) Uani 0.377(15) 1 d G U P A 1
H79 H 1.0592 0.3158 0.6248 0.097 Uiso 0.377(15) 1 calc R U P A 1
C80 C 0.9877(4) 0.3084(4) 0.5550(12) 0.048(5) Uani 0.377(15) 1 d G U P A 1
H80 H 0.9898 0.2718 0.5429 0.058 Uiso 0.377(15) 1 calc R U P A 1
C81 C 0.9433(4) 0.3358(4) 0.5241(12) 0.058(8) Uani 0.377(15) 1 d G U P A 1
H81 H 0.9151 0.3180 0.4909 0.069 Uiso 0.377(15) 1 calc R U P A 1
C82 C 0.9401(5) 0.3894(4) 0.5418(12) 0.060(7) Uani 0.377(15) 1 d DG U P A 1
H82 H 0.9098 0.4081 0.5207 0.072 Uiso 0.377(15) 1 calc R U P A 1
C83 C 0.9767(9) 0.4733(5) 0.6025(18) 0.083(8) Uani 0.377(15) 1 d D U P A 1
H83A H 0.9495 0.4864 0.5545 0.125 Uiso 0.377(15) 1 calc R U P A 1
H83B H 1.0102 0.4898 0.5847 0.125 Uiso 0.377(15) 1 calc R U P A 1
H83C H 0.9674 0.4818 0.6761 0.125 Uiso 0.377(15) 1 calc R U P A 1
C77A C 0.6273(5) 1.0255(5) 0.3693(14) 0.109(8) Uani 0.623(15) 1 d DG U P A 2
C78A C 0.6692(5) 0.9990(7) 0.3243(14) 0.161(15) Uani 0.623(15) 1 d DG U P A 2
H78A H 0.7029 1.0147 0.3231 0.194 Uiso 0.623(15) 1 calc R U P A 2
C79A C 0.6620(7) 0.9495(7) 0.2810(14) 0.162(17) Uani 0.623(15) 1 d G U P A 2
H79A H 0.6906 0.9314 0.2503 0.195 Uiso 0.623(15) 1 calc R U P A 2
C80A C 0.6127(8) 0.9266(5) 0.2828(15) 0.138(11) Uani 0.623(15) 1 d G U P A 2
H80A H 0.6078 0.8928 0.2532 0.165 Uiso 0.623(15) 1 calc R U P A 2
C81A C 0.5708(6) 0.9531(5) 0.3277(12) 0.105(7) Uani 0.623(15) 1 d G U P A 2
H81A H 0.5371 0.9374 0.3289 0.126 Uiso 0.623(15) 1 calc R U P A 2
C82A C 0.5780(5) 1.0026(5) 0.3710(11) 0.078(5) Uani 0.623(15) 1 d DG U P A 2
H82A H 0.5493 1.0207 0.4017 0.093 Uiso 0.623(15) 1 calc R U P A 2
C83A C 0.6350(9) 1.0750(6) 0.4275(17) 0.183(14) Uani 0.623(15) 1 d D U P A 2
H83D H 0.6204 1.1040 0.3859 0.275 Uiso 0.623(15) 1 calc R U P A 2
H83E H 0.6725 1.0809 0.4387 0.275 Uiso 0.623(15) 1 calc R U P A 2
H83F H 0.6173 1.0731 0.4964 0.275 Uiso 0.623(15) 1 calc R U P A 2

loop_
_atom_site_aniso_label
_atom_site_aniso_U_11
_atom_site_aniso_U_22
_atom_site_aniso_U_33
_atom_site_aniso_U_23
_atom_site_aniso_U_13
_atom_site_aniso_U_12
Ru1 0.02693(16) 0.02674(17) 0.02517(17) -0.00019(13) 0.00171(14) 0.00077(13)
Ru2 0.02790(17) 0.02806(17) 0.02696(18) -0.00160(14) 0.00088(14) -0.00135(13)
P1 0.0668(11) 0.0544(10) 0.0594(10) 0.0081(8) -0.0028(9) -0.0109(8)
P2 0.0400(8) 0.0525(9) 0.0836(13) -0.0195(9) 0.0199(8) -0.0088(7)
P3 0.0421(8) 0.0596(9) 0.0435(8) -0.0037(7) -0.0027(6) -0.0042(7)
P4 0.0404(8) 0.0464(8) 0.0603(10) -0.0017(7) 0.0127(7) -0.0005(6)
F1 0.081(4) 0.116(5) 0.168(6) 0.030(4) -0.012(4) -0.043(3)
F2 0.193(7) 0.177(6) 0.071(4) 0.047(4) -0.061(4) -0.069(5)
F3 0.067(3) 0.087(3) 0.144(5) 0.023(3) 0.002(3) -0.007(3)
F4 0.131(5) 0.143(5) 0.090(4) 0.051(4) 0.016(3) 0.050(4)
F5 0.219(8) 0.071(4) 0.177(7) -0.043(4) 0.090(6) -0.045(4)
F6 0.108(4) 0.066(3) 0.110(4) -0.001(3) 0.011(3) 0.008(3)
F7 0.086(3) 0.076(3) 0.118(4) -0.035(3) 0.027(3) 0.002(3)
F8 0.086(4) 0.145(5) 0.121(5) 0.024(4) 0.026(3) 0.036(4)
F9 0.058(2) 0.096(3) 0.104(4) -0.003(3) 0.036(2) -0.005(2)
F10 0.122(5) 0.111(5) 0.336(12) -0.150(7) 0.096(6) -0.056(4)
F11 0.070(4) 0.327(12) 0.092(5) -0.045(6) -0.003(3) 0.057(5)
F12 0.096(4) 0.081(3) 0.218(8) -0.012(4) 0.087(5) -0.029(3)
F13 0.224(8) 0.109(4) 0.076(4) -0.014(3) -0.029(5) -0.058(5)
F14 0.060(3) 0.120(5) 0.217(8) 0.069(5) 0.033(4) 0.001(3)
F15 0.195(7) 0.065(3) 0.135(5) 0.038(3) -0.093(5) -0.025(4)
F16 0.215(7) 0.088(4) 0.067(3) 0.000(3) -0.058(4) -0.005(4)
F17 0.078(4) 0.174(7) 0.193(8) 0.008(6) 0.038(5) -0.022(4)
F18 0.099(4) 0.075(3) 0.142(5) 0.005(3) -0.046(4) 0.016(3)
F19 0.087(3) 0.082(3) 0.155(5) -0.021(3) 0.067(4) -0.023(3)
F20 0.090(4) 0.071(3) 0.234(8) -0.079(4) 0.041(4) -0.018(3)
F21 0.118(5) 0.316(11) 0.083(4) 0.006(5) 0.011(4) 0.114(6)
F22 0.101(4) 0.086(4) 0.211(7) 0.028(4) 0.095(5) -0.010(3)
F23 0.096(4) 0.121(5) 0.169(6) -0.085(5) 0.039(4) -0.006(3)
F24 0.103(4) 0.278(10) 0.087(4) 0.027(5) -0.002(3) 0.097(6)
N1 0.0293(17) 0.0335(19) 0.0296(19) 0.0003(18) 0.0049(18) 0.0019(15)
N2 0.031(2) 0.0283(19) 0.028(2) 0.0024(16) 0.0012(16) 0.0004(16)
N3 0.0327(19) 0.0318(19) 0.026(2) -0.0001(16) 0.0028(16) -0.0015(15)
N4 0.0362(19) 0.0344(19) 0.0249(19) 0.0023(18) -0.0012(18) 0.0085(16)
N5 0.036(2) 0.032(2) 0.025(2) 0.0001(18) 0.0016(16) 0.0020(16)
N6 0.0337(18) 0.0294(18) 0.0279(19) -0.0009(17) 0.0015(18) 0.0002(15)
N7 0.0295(18) 0.036(2) 0.032(2) -0.0034(17) 0.0044(17) -0.0009(15)
N8 0.0274(19) 0.0307(19) 0.029(2) -0.0018(17) 0.0026(15) -0.0023(15)
N9 0.0327(18) 0.0295(17) 0.0250(19) -0.0004(17) -0.0017(17) -0.0016(14)
N10 0.0322(19) 0.038(2) 0.029(2) 0.0017(18) 0.0000(17) 0.0072(16)
N11 0.033(2) 0.033(2) 0.028(2) 0.0006(17) 0.0037(16) -0.0002(16)
N12 0.038(2) 0.0302(18) 0.039(2) -0.0052(19) 0.001(2) -0.0053(16)
N13 0.080(5) 0.072(5) 0.108(6) -0.028(4) -0.002(4) -0.006(4)
N14 0.146(9) 0.099(7) 0.094(6) -0.006(5) 0.027(6) 0.039(6)
C1 0.039(3) 0.052(3) 0.043(3) 0.002(3) 0.010(2) 0.006(2)
C2 0.048(3) 0.062(4) 0.055(4) 0.001(3) 0.016(3) 0.019(3)
C3 0.040(3) 0.060(4) 0.072(5) 0.007(3) 0.010(3) 0.020(3)
C4 0.037(3) 0.052(3) 0.052(3) 0.005(3) 0.004(2) 0.010(2)
C5 0.041(3) 0.061(4) 0.065(4) 0.010(3) -0.010(3) 0.016(3)
C6 0.047(3) 0.068(4) 0.045(3) 0.007(3) -0.012(3) 0.011(3)
C7 0.045(3) 0.043(3) 0.036(3) 0.006(2) -0.006(2) 0.006(2)
C8 0.058(3) 0.048(3) 0.026(2) 0.001(2) -0.002(2) 0.004(3)
C9 0.048(3) 0.043(3) 0.026(3) -0.002(2) 0.006(2) 0.001(2)
C10 0.030(2) 0.032(2) 0.032(3) 0.0030(19) 0.0034(19) -0.0010(18)
C11 0.032(2) 0.034(2) 0.030(2) 0.0018(19) -0.0009(19) -0.0010(19)
C12 0.033(2) 0.035(2) 0.040(3) 0.006(2) 0.003(2) 0.002(2)
C13 0.044(3) 0.032(2) 0.044(3) -0.004(2) 0.008(2) -0.001(2)
C14 0.071(4) 0.037(3) 0.050(3) -0.004(2) 0.001(3) -0.010(3)
C15 0.060(4) 0.054(4) 0.050(3) -0.001(3) 0.002(3) -0.027(3)
C16 0.039(3) 0.062(3) 0.031(3) 0.004(2) -0.001(2) -0.015(2)
C17 0.040(3) 0.092(5) 0.045(3) 0.009(3) -0.001(2) -0.017(3)
C18 0.027(3) 0.111(6) 0.045(3) 0.017(4) -0.002(2) -0.003(3)
C19 0.034(2) 0.071(4) 0.031(3) 0.007(3) 0.000(2) 0.013(2)
C20 0.050(3) 0.086(5) 0.047(3) 0.016(4) 0.007(3) 0.036(3)
C21 0.062(4) 0.059(4) 0.051(4) 0.007(3) 0.001(3) 0.035(3)
C22 0.056(3) 0.040(3) 0.042(3) 0.000(2) 0.003(3) 0.013(2)
C23 0.029(2) 0.050(3) 0.024(2) 0.002(2) 0.0019(19) 0.0028(19)
C24 0.033(2) 0.042(2) 0.024(2) 0.0013(19) 0.0008(18) -0.0027(19)
C25 0.040(2) 0.036(2) 0.032(3) -0.001(2) -0.004(2) -0.001(2)
C26 0.062(4) 0.047(3) 0.027(3) -0.006(2) -0.003(2) 0.002(3)
C27 0.072(4) 0.043(3) 0.026(3) 0.003(2) 0.006(3) 0.003(3)
C28 0.051(3) 0.036(3) 0.030(2) 0.001(2) 0.004(2) 0.001(2)
C29 0.075(4) 0.049(3) 0.036(3) 0.006(3) 0.015(3) -0.010(3)
C30 0.069(4) 0.042(3) 0.048(3) 0.002(3) 0.015(3) -0.018(3)
C31 0.053(3) 0.038(3) 0.041(3) 0.001(2) 0.009(3) -0.011(2)
C32 0.051(3) 0.043(3) 0.050(3) -0.005(2) 0.006(3) -0.016(3)
C33 0.054(3) 0.043(3) 0.043(3) -0.011(2) -0.002(3) -0.016(3)
C34 0.047(3) 0.036(3) 0.028(2) -0.003(2) -0.001(2) -0.005(2)
C35 0.038(3) 0.031(2) 0.032(2) -0.0014(19) 0.007(2) -0.0048(19)
C36 0.037(2) 0.030(2) 0.033(2) -0.0003(19) 0.005(2) 0.0008(19)
C37 0.038(3) 0.065(4) 0.038(3) -0.005(3) 0.005(2) 0.003(3)
C38 0.035(3) 0.074(4) 0.052(4) -0.008(3) 0.013(2) 0.003(3)
C39 0.029(3) 0.055(3) 0.064(4) -0.010(3) 0.001(3) 0.006(2)
C40 0.032(2) 0.035(2) 0.046(3) -0.006(2) -0.002(2) -0.001(2)
C41 0.040(3) 0.036(2) 0.051(3) -0.002(3) -0.012(3) 0.003(2)
C42 0.047(3) 0.039(3) 0.042(3) 0.001(2) -0.011(2) 0.001(2)
C43 0.039(3) 0.031(2) 0.033(2) -0.0003(19) -0.003(2) -0.006(2)
C44 0.052(3) 0.047(3) 0.031(3) 0.002(2) 0.001(2) -0.005(2)
C45 0.043(3) 0.053(3) 0.033(3) -0.004(2) 0.006(2) -0.003(3)
C46 0.034(2) 0.037(2) 0.032(2) -0.005(2) 0.005(2) -0.0030(18)
C47 0.031(2) 0.027(2) 0.029(2) -0.0020(17) 0.0017(18) -0.0044(17)
C48 0.026(2) 0.028(2) 0.041(3) -0.0034(19) -0.0017(19) -0.0057(17)
C49 0.049(3) 0.035(2) 0.039(3) -0.002(2) -0.004(2) 0.004(2)
C50 0.071(4) 0.032(3) 0.047(3) 0.001(2) -0.007(3) 0.004(3)
C51 0.070(4) 0.049(3) 0.044(3) 0.004(3) -0.007(3) -0.027(3)
C52 0.046(3) 0.054(3) 0.035(3) 0.006(2) -0.007(2) -0.018(2)
C53 0.047(3) 0.075(4) 0.050(4) 0.010(3) -0.009(3) -0.028(3)
C54 0.031(3) 0.113(6) 0.043(3) 0.013(4) 0.000(3) -0.014(3)
C55 0.028(2) 0.076(4) 0.032(3) 0.009(3) -0.003(2) 0.006(2)
C56 0.036(3) 0.092(5) 0.051(4) 0.006(3) 0.002(3) 0.023(3)
C57 0.063(4) 0.065(4) 0.063(4) 0.002(3) 0.002(3) 0.031(3)
C58 0.062(3) 0.038(3) 0.042(3) -0.001(2) 0.003(3) 0.017(2)
C59 0.032(2) 0.046(3) 0.025(2) 0.005(2) 0.000(2) 0.0039(19)
C60 0.030(2) 0.043(2) 0.027(2) 0.005(2) 0.001(2) -0.0049(18)
C61 0.042(3) 0.042(3) 0.030(3) -0.003(2) 0.001(2) -0.003(2)
C62 0.053(4) 0.059(4) 0.029(3) -0.002(2) 0.001(3) 0.007(3)
C63 0.057(3) 0.054(3) 0.033(3) 0.007(2) 0.002(2) 0.007(3)
C64 0.042(3) 0.044(3) 0.042(3) 0.006(2) 0.010(2) 0.009(2)
C65 0.055(4) 0.052(3) 0.056(4) 0.025(3) 0.013(3) 0.005(3)
C66 0.047(3) 0.041(3) 0.070(4) 0.012(3) 0.013(3) -0.007(2)
C67 0.039(3) 0.030(2) 0.057(3) 0.004(2) 0.012(2) -0.002(2)
C68 0.055(3) 0.038(3) 0.080(5) -0.001(3) 0.010(3) -0.016(3)
C69 0.070(4) 0.045(3) 0.064(4) -0.013(3) -0.013(3) -0.016(3)
C70 0.054(3) 0.044(3) 0.044(3) -0.008(2) -0.005(3) -0.008(3)
C71 0.029(2) 0.034(2) 0.042(3) 0.000(2) 0.005(2) -0.0026(19)
C72 0.030(2) 0.035(2) 0.037(3) 0.004(2) 0.0076(19) 0.0016(19)
C73 0.057(4) 0.056(4) 0.068(4) -0.017(3) -0.007(3) -0.008(3)
C74 0.058(4) 0.074(5) 0.096(6) -0.010(4) -0.015(4) 0.006(4)
C75 0.085(6) 0.068(5) 0.111(8) 0.015(5) -0.013(6) 0.012(5)
C76 0.103(8) 0.115(9) 0.206(16) 0.058(10) 0.052(9) 0.046(7)
C77 0.08(2) 0.082(16) 0.053(13) -0.007(11) 0.012(13) -0.062(16)
C78 0.035(12) 0.092(18) 0.10(2) -0.026(15) 0.008(13) -0.012(12)
C79 0.045(11) 0.087(18) 0.112(19) -0.033(16) -0.003(11) -0.013(11)
C80 0.033(8) 0.072(13) 0.039(9) 0.002(8) -0.001(7) -0.010(8)
C81 0.055(11) 0.091(18) 0.027(10) 0.008(10) -0.015(9) 0.031(12)
C82 0.106(16) 0.054(13) 0.020(8) -0.009(8) 0.000(9) -0.044(12)
C83 0.099(18) 0.088(16) 0.063(13) -0.013(11) -0.018(12) 0.008(13)
C77A 0.119(16) 0.092(16) 0.12(2) 0.031(14) -0.034(14) -0.039(12)
C78A 0.125(18) 0.21(3) 0.15(2) 0.12(2) 0.048(16) 0.09(2)
C79A 0.15(3) 0.25(4) 0.088(18) 0.06(2) 0.037(17) 0.13(2)
C80A 0.13(2) 0.17(2) 0.115(18) -0.059(16) -0.019(16) 0.060(18)
C81A 0.16(2) 0.073(11) 0.087(11) -0.027(10) -0.017(12) -0.006(11)
C82A 0.083(10) 0.060(9) 0.090(12) 0.010(8) -0.007(8) -0.005(8)
C83A 0.29(3) 0.076(11) 0.18(2) 0.015(12) -0.12(2) -0.082(16)

loop_
_atom_type_symbol
_atom_type_description
_atom_type_scat_dispersion_real
_atom_type_scat_dispersion_imag
_atom_type_scat_source
C C 0.0033 0.0016 'International Tables Vol C Tables 4.2.6.8 and 6.1.1.4'
H H 0.0000 0.0000 'International Tables Vol C Tables 4.2.6.8 and 6.1.1.4'
N N 0.0061 0.0033 'International Tables Vol C Tables 4.2.6.8 and 6.1.1.4'
F F 0.0171 0.0103 'International Tables Vol C Tables 4.2.6.8 and 6.1.1.4'
P P 0.1023 0.0942 'International Tables Vol C Tables 4.2.6.8 and 6.1.1.4'
Ru Ru -1.2594 0.8363 'International Tables Vol C Tables 4.2.6.8 and 6.1.1.4'

loop_
_geom_angle_atom_site_label_1
_geom_angle_atom_site_label_2
_geom_angle_atom_site_label_3
_geom_angle
_geom_angle_site_symmetry_1
_geom_angle_site_symmetry_3
N4 Ru1 N2 95.93(17) . .
N4 Ru1 N1 173.74(16) . .
N2 Ru1 N1 80.12(18) . .
N4 Ru1 N5 89.81(17) . .
N2 Ru1 N5 171.24(15) . .
N1 Ru1 N5 94.69(17) . .
N4 Ru1 N6 96.24(15) . .
N2 Ru1 N6 92.74(16) . .
N1 Ru1 N6 88.83(15) . .
N5 Ru1 N6 80.03(17) . .
N4 Ru1 N3 80.38(15) . .
N2 Ru1 N3 91.50(16) . .
N1 Ru1 N3 94.80(15) . .
N5 Ru1 N3 95.99(16) . .
N6 Ru1 N3 174.84(17) . .
N11 Ru2 N12 80.09(18) . .
N11 Ru2 N9 94.97(16) . .
N12 Ru2 N9 174.37(18) . .
N11 Ru2 N10 87.59(16) . .
N12 Ru2 N10 97.10(16) . .
N9 Ru2 N10 79.89(15) . .
N11 Ru2 N8 175.98(15) . .
N12 Ru2 N8 96.57(18) . .
N9 Ru2 N8 88.47(16) . .
N10 Ru2 N8 95.09(16) . .
N11 Ru2 N7 97.84(16) . .
N12 Ru2 N7 86.99(16) . .
N9 Ru2 N7 96.41(15) . .
N10 Ru2 N7 173.71(17) . .
N8 Ru2 N7 79.66(17) . .
F5 P1 F4 88.0(4) . .
F5 P1 F2 94.6(5) . .
F4 P1 F2 177.4(4) . .
F5 P1 F1 93.6(4) . .
F4 P1 F1 86.5(4) . .
F2 P1 F1 93.6(4) . .
F5 P1 F3 89.5(4) . .
F4 P1 F3 89.7(4) . .
F2 P1 F3 90.1(4) . .
F1 P1 F3 175.1(4) . .
F5 P1 F6 176.7(5) . .
F4 P1 F6 89.5(3) . .
F2 P1 F6 87.9(4) . .
F1 P1 F6 88.4(4) . .
F3 P1 F6 88.4(3) . .
F11 P2 F10 94.8(5) . .
F11 P2 F12 91.2(4) . .
F10 P2 F12 94.1(4) . .
F11 P2 F9 91.2(4) . .
F10 P2 F9 88.6(3) . .
F12 P2 F9 176.3(4) . .
F11 P2 F7 88.4(4) . .
F10 P2 F7 176.7(5) . .
F12 P2 F7 86.8(3) . .
F9 P2 F7 90.4(3) . .
F11 P2 F8 173.6(5) . .
F10 P2 F8 91.1(5) . .
F12 P2 F8 90.8(4) . .
F9 P2 F8 86.5(3) . .
F7 P2 F8 85.7(3) . .
F14 P3 F16 95.5(5) . .
F14 P3 F15 91.6(4) . .
F16 P3 F15 89.3(3) . .
F14 P3 F17 177.0(4) . .
F16 P3 F17 84.5(4) . .
F15 P3 F17 91.4(4) . .
F14 P3 F13 87.7(4) . .
F16 P3 F13 175.9(4) . .
F15 P3 F13 88.1(4) . .
F17 P3 F13 92.3(5) . .
F14 P3 F18 87.0(3) . .
F16 P3 F18 89.8(3) . .
F15 P3 F18 178.3(4) . .
F17 P3 F18 90.0(4) . .
F13 P3 F18 92.9(3) . .
F24 P4 F20 94.6(5) . .
F24 P4 F22 91.1(4) . .
F20 P4 F22 95.7(4) . .
F24 P4 F19 91.7(4) . .
F20 P4 F19 87.1(3) . .
F22 P4 F19 175.9(4) . .
F24 P4 F23 89.1(4) . .
F20 P4 F23 176.3(4) . .
F22 P4 F23 84.8(4) . .
F19 P4 F23 92.2(3) . .
F24 P4 F21 173.5(6) . .
F20 P4 F21 90.9(4) . .
F22 P4 F21 91.8(5) . .
F19 P4 F21 85.1(4) . .
F23 P4 F21 85.4(4) . .
C1 N1 C12 118.3(4) . .
C1 N1 Ru1 128.2(4) . .
C12 N1 Ru1 113.5(3) . .
C10 N2 C11 117.8(4) . .
C10 N2 Ru1 129.3(3) . .
C11 N2 Ru1 112.7(3) . .
C13 N3 C24 117.8(4) . .
C13 N3 Ru1 129.7(3) . .
C24 N3 Ru1 112.5(3) . .
C22 N4 C23 117.9(4) . .
C22 N4 Ru1 128.9(4) . .
C23 N4 Ru1 113.2(3) . .
C25 N5 C36 117.9(4) . .
C25 N5 Ru1 129.1(4) . .
C36 N5 Ru1 113.0(3) . .
C34 N6 C35 117.5(4) . .
C34 N6 Ru1 128.9(4) . .
C35 N6 Ru1 113.6(3) . .
C37 N7 C48 117.3(4) . .
C37 N7 Ru2 129.2(4) . .
C48 N7 Ru2 113.5(3) . .
C46 N8 C47 117.6(4) . .
C46 N8 Ru2 128.5(4) . .
C47 N8 Ru2 113.8(3) . .
C49 N9 C60 117.0(4) . .
C49 N9 Ru2 129.4(3) . .
C60 N9 Ru2 113.6(3) . .
C58 N10 C59 117.8(4) . .
C58 N10 Ru2 128.9(4) . .
C59 N10 Ru2 113.3(3) . .
C61 N11 C72 117.2(4) . .
C61 N11 Ru2 129.2(4) . .
C72 N11 Ru2 113.6(3) . .
C70 N12 C71 117.6(4) . .
C70 N12 Ru2 128.5(4) . .
C71 N12 Ru2 113.7(3) . .
N1 C1 C2 121.6(6) . .
N1 C1 H1 119.2 . .
C2 C1 H1 119.2 . .
C3 C2 C1 120.0(6) . .
C3 C2 H2 120.0 . .
C1 C2 H2 120.0 . .
C2 C3 C4 119.8(5) . .
C2 C3 H3 120.1 . .
C4 C3 H3 120.1 . .
C12 C4 C3 116.6(6) . .
C12 C4 C5 118.8(5) . .
C3 C4 C5 124.6(5) . .
C6 C5 C4 120.4(5) . .
C6 C5 H5 119.8 . .
C4 C5 H5 119.8 . .
C5 C6 C7 122.0(6) . .
C5 C6 H6 119.0 . .
C7 C6 H6 119.0 . .
C11 C7 C8 116.9(5) . .
C11 C7 C6 118.4(5) . .
C8 C7 C6 124.6(5) . .
C9 C8 C7 119.2(5) . .
C9 C8 H8 120.4 . .
C7 C8 H8 120.4 . .
C8 C9 C10 121.0(5) . .
C8 C9 H9 119.5 . .
C10 C9 H9 119.5 . .
N2 C10 C9 121.9(5) . .
N2 C10 H10 119.1 . .
C9 C10 H10 119.1 . .
N2 C11 C7 123.2(5) . .
N2 C11 C12 116.9(4) . .
C7 C11 C12 119.9(5) . .
N1 C12 C4 123.6(5) . .
N1 C12 C11 116.2(4) . .
C4 C12 C11 120.2(5) . .
N3 C13 C14 123.4(5) . .
N3 C13 H13 118.3 . .
C14 C13 H13 118.3 . .
C15 C14 C13 118.5(6) . .
C15 C14 H14 120.7 . .
C13 C14 H14 120.7 . .
C14 C15 C16 120.1(5) . .
C14 C15 H15 119.9 . .
C16 C15 H15 119.9 . .
C15 C16 C24 118.4(5) . .
C15 C16 C17 125.1(6) . .
C24 C16 C17 116.4(6) . .
C18 C17 C16 122.1(6) . .
C18 C17 H17 119.0 . .
C16 C17 H17 119.0 . .
C17 C18 C19 122.0(5) . .
C17 C18 H18 119.0 . .
C19 C18 H18 119.0 . .
C23 C19 C20 116.2(5) . .
C23 C19 C18 118.8(6) . .
C20 C19 C18 125.1(5) . .
C21 C20 C19 120.3(5) . .
C21 C20 H20 119.9 . .
C19 C20 H20 119.9 . .
C20 C21 C22 120.4(6) . .
C20 C21 H21 119.8 . .
C22 C21 H21 119.8 . .
N4 C22 C21 121.4(6) . .
N4 C22 H22 119.3 . .
C21 C22 H22 119.3 . .
N4 C23 C19 123.8(5) . .
N4 C23 C24 117.0(4) . .
C19 C23 C24 119.2(5) . .
N3 C24 C16 121.8(5) . .
N3 C24 C23 116.8(4) . .
C16 C24 C23 121.4(5) . .
N5 C25 C26 122.0(5) . .
N5 C25 H25 119.0 . .
C26 C25 H25 119.0 . .
C27 C26 C25 120.5(5) . .
C27 C26 H26 119.8 . .
C25 C26 H26 119.8 . .
C26 C27 C28 119.4(5) . .
C26 C27 H27 120.3 . .
C28 C27 H27 120.3 . .
C27 C28 C36 117.4(5) . .
C27 C28 C29 124.1(5) . .
C36 C28 C29 118.4(5) . .
C30 C29 C28 121.1(5) . .
C30 C29 H29 119.4 . .
C28 C29 H29 119.4 . .
C29 C30 C31 121.4(5) . .
C29 C30 H30 119.3 . .
C31 C30 H30 119.3 . .
C35 C31 C32 116.6(5) . .
C35 C31 C30 118.9(5) . .
C32 C31 C30 124.5(5) . .
C33 C32 C31 119.8(5) . .
C33 C32 H32 120.1 . .
C31 C32 H32 120.1 . .
C32 C33 C34 120.1(5) . .
C32 C33 H33 119.9 . .
C34 C33 H33 119.9 . .
N6 C34 C33 122.3(5) . .
N6 C34 H34 118.8 . .
C33 C34 H34 118.8 . .
N6 C35 C31 123.6(5) . .
N6 C35 C36 116.2(4) . .
C31 C35 C36 120.2(5) . .
N5 C36 C28 122.8(5) . .
N5 C36 C35 117.1(4) . .
C28 C36 C35 120.0(4) . .
N7 C37 C38 122.0(5) . .
N7 C37 H37 119.0 . .
C38 C37 H37 119.0 . .
C39 C38 C37 120.7(5) . .
C39 C38 H38 119.6 . .
C37 C38 H38 119.6 . .
C38 C39 C40 119.5(5) . .
C38 C39 H39 120.2 . .
C40 C39 H39 120.2 . .
C48 C40 C39 116.3(5) . .
C48 C40 C41 118.9(5) . .
C39 C40 C41 124.7(5) . .
C42 C41 C40 121.2(5) . .
C42 C41 H41 119.4 . .
C40 C41 H41 119.4 . .
C41 C42 C43 121.8(5) . .
C41 C42 H42 119.1 . .
C43 C42 H42 119.1 . .
C47 C43 C44 116.7(5) . .
C47 C43 C42 118.6(5) . .
C44 C43 C42 124.7(5) . .
C45 C44 C43 119.6(5) . .
C45 C44 H44 120.2 . .
C43 C44 H44 120.2 . .
C44 C45 C46 119.8(5) . .
C44 C45 H45 120.1 . .
C46 C45 H45 120.1 . .
N8 C46 C45 122.6(5) . .
N8 C46 H46 118.7 . .
C45 C46 H46 118.7 . .
N8 C47 C43 123.6(4) . .
N8 C47 C48 116.4(4) . .
C43 C47 C48 120.0(4) . .
N7 C48 C40 124.0(5) . .
N7 C48 C47 116.4(4) . .
C40 C48 C47 119.5(5) . .
N9 C49 C50 122.5(5) . .
N9 C49 H49 118.7 . .
C50 C49 H49 118.7 . .
C51 C50 C49 119.9(5) . .
C51 C50 H50 120.1 . .
C49 C50 H50 120.1 . .
C50 C51 C52 119.5(5) . .
C50 C51 H51 120.2 . .
C52 C51 H51 120.2 . .
C51 C52 C60 117.7(5) . .
C51 C52 C53 124.0(5) . .
C60 C52 C53 118.2(6) . .
C54 C53 C52 121.2(5) . .
C54 C53 H53 119.4 . .
C52 C53 H53 119.4 . .
C53 C54 C55 121.8(5) . .
C53 C54 H54 119.1 . .
C55 C54 H54 119.1 . .
C56 C55 C59 117.2(5) . .
C56 C55 C54 125.0(5) . .
C59 C55 C54 117.8(6) . .
C57 C56 C55 119.6(5) . .
C57 C56 H56 120.2 . .
C55 C56 H56 120.2 . .
C56 C57 C58 120.7(6) . .
C56 C57 H57 119.6 . .
C58 C57 H57 119.6 . .
N10 C58 C57 122.2(6) . .
N10 C58 H58 118.9 . .
C57 C58 H58 118.9 . .
N10 C59 C55 122.5(5) . .
N10 C59 C60 117.3(4) . .
C55 C59 C60 120.1(5) . .
N9 C60 C52 123.3(5) . .
N9 C60 C59 115.9(4) . .
C52 C60 C59 120.7(4) . .
N11 C61 C62 122.1(5) . .
N11 C61 H61 118.9 . .
C62 C61 H61 118.9 . .
C63 C62 C61 120.7(6) . .
C63 C62 H62 119.7 . .
C61 C62 H62 119.7 . .
C62 C63 C64 119.2(5) . .
C62 C63 H63 120.4 . .
C64 C63 H63 120.4 . .
C72 C64 C63 117.3(5) . .
C72 C64 C65 118.7(5) . .
C63 C64 C65 124.0(5) . .
C66 C65 C64 120.9(6) . .
C66 C65 H65 119.5 . .
C64 C65 H65 119.5 . .
C65 C66 C67 121.6(5) . .
C65 C66 H66 119.2 . .
C67 C66 H66 119.2 . .
C68 C67 C71 116.5(5) . .
C68 C67 C66 124.8(5) . .
C71 C67 C66 118.6(5) . .
C69 C68 C67 119.2(5) . .
C69 C68 H68 120.4 . .
C67 C68 H68 120.4 . .
C68 C69 C70 121.4(6) . .
C68 C69 H69 119.3 . .
C70 C69 H69 119.3 . .
N12 C70 C69 121.3(6) . .
N12 C70 H70 119.4 . .
C69 C70 H70 119.4 . .
N12 C71 C67 123.9(5) . .
N12 C71 C72 117.2(4) . .
C67 C71 C72 118.9(5) . .
N11 C72 C64 123.3(5) . .
N11 C72 C71 115.4(4) . .
C64 C72 C71 121.2(5) . .
N13 C73 C74 179.2(10) . .
C73 C74 H74A 109.5 . .
C73 C74 H74B 109.5 . .
H74A C74 H74B 109.5 . .
C73 C74 H74C 109.5 . .
H74A C74 H74C 109.5 . .
H74B C74 H74C 109.5 . .
N14 C75 C76 175.6(13) . .
C75 C76 H76A 109.5 . .
C75 C76 H76B 109.5 . .
H76A C76 H76B 109.5 . .
C75 C76 H76C 109.5 . .
H76A C76 H76C 109.5 . .
H76B C76 H76C 109.5 . .
C78 C77 C82 120.0 . .
C78 C77 C83 122.5(7) . .
C82 C77 C83 117.4(7) . .
C77 C78 C79 120.0 . .
C77 C78 H78 120.0 . .
C79 C78 H78 120.0 . .
C80 C79 C78 120.0 . .
C80 C79 H79 120.0 . .
C78 C79 H79 120.0 . .
C79 C80 C81 120.0 . .
C79 C80 H80 120.0 . .
C81 C80 H80 120.0 . .
C82 C81 C80 120.0 . .
C82 C81 H81 120.0 . .
C80 C81 H81 120.0 . .
C81 C82 C77 120.0 . .
C81 C82 H82 120.0 . .
C77 C82 H82 120.0 . .
C77 C83 H83A 109.5 . .
C77 C83 H83B 109.5 . .
H83A C83 H83B 109.5 . .
C77 C83 H83C 109.5 . .
H83A C83 H83C 109.5 . .
H83B C83 H83C 109.5 . .
C78A C77A C82A 120.0 . .
C78A C77A C83A 121.1(7) . .
C82A C77A C83A 118.5(7) . .
C77A C78A C79A 120.0 . .
C77A C78A H78A 120.0 . .
C79A C78A H78A 120.0 . .
C80A C79A C78A 120.0 . .
C80A C79A H79A 120.0 . .
C78A C79A H79A 120.0 . .
C79A C80A C81A 120.0 . .
C79A C80A H80A 120.0 . .
C81A C80A H80A 120.0 . .
C82A C81A C80A 120.0 . .
C82A C81A H81A 120.0 . .
C80A C81A H81A 120.0 . .
C81A C82A C77A 120.0 . .
C81A C82A H82A 120.0 . .
C77A C82A H82A 120.0 . .
C77A C83A H83D 109.5 . .
C77A C83A H83E 109.5 . .
H83D C83A H83E 109.5 . .
C77A C83A H83F 109.5 . .
H83D C83A H83F 109.5 . .
H83E C83A H83F 109.5 . .

loop_
_geom_bond_atom_site_label_1
_geom_bond_atom_site_label_2
_geom_bond_distance
_geom_bond_site_symmetry_2
Ru1 N4 2.060(4) .
Ru1 N2 2.061(4) .
Ru1 N1 2.061(4) .
Ru1 N5 2.063(4) .
Ru1 N6 2.067(4) .
Ru1 N3 2.071(4) .
Ru2 N11 2.054(4) .
Ru2 N12 2.054(4) .
Ru2 N9 2.059(4) .
Ru2 N10 2.061(4) .
Ru2 N8 2.067(4) .
Ru2 N7 2.069(4) .
P1 F5 1.537(6) .
P1 F4 1.561(6) .
P1 F2 1.565(6) .
P1 F1 1.570(6) .
P1 F3 1.586(5) .
P1 F6 1.594(5) .
P2 F11 1.532(7) .
P2 F10 1.533(5) .
P2 F12 1.578(5) .
P2 F9 1.582(4) .
P2 F7 1.586(5) .
P2 F8 1.630(7) .
P3 F14 1.543(5) .
P3 F16 1.548(5) .
P3 F15 1.554(5) .
P3 F17 1.557(6) .
P3 F13 1.579(6) .
P3 F18 1.603(5) .
P4 F24 1.518(6) .
P4 F20 1.529(5) .
P4 F22 1.552(5) .
P4 F19 1.562(5) .
P4 F23 1.583(5) .
P4 F21 1.589(7) .
N1 C1 1.344(7) .
N1 C12 1.360(7) .
N2 C10 1.332(6) .
N2 C11 1.369(6) .
N3 C13 1.325(6) .
N3 C24 1.381(6) .
N4 C22 1.331(6) .
N4 C23 1.371(6) .
N5 C25 1.330(7) .
N5 C36 1.373(7) .
N6 C34 1.333(6) .
N6 C35 1.366(7) .
N7 C37 1.330(7) .
N7 C48 1.367(7) .
N8 C46 1.340(6) .
N8 C47 1.359(6) .
N9 C49 1.336(6) .
N9 C60 1.379(6) .
N10 C58 1.333(6) .
N10 C59 1.366(6) .
N11 C61 1.343(7) .
N11 C72 1.384(6) .
N12 C70 1.330(7) .
N12 C71 1.355(7) .
N13 C73 1.113(10) .
N14 C75 1.077(12) .
C1 C2 1.394(8) .
C1 H1 0.9500 .
C2 C3 1.372(10) .
C2 H2 0.9500 .
C3 C4 1.412(9) .
C3 H3 0.9500 .
C4 C12 1.397(7) .
C4 C5 1.433(9) .
C5 C6 1.349(9) .
C5 H5 0.9500 .
C6 C7 1.426(8) .
C6 H6 0.9500 .
C7 C11 1.398(7) .
C7 C8 1.418(8) .
C8 C9 1.345(8) .
C8 H8 0.9500 .
C9 C10 1.397(8) .
C9 H9 0.9500 .
C10 H10 0.9500 .
C11 C12 1.432(7) .
C13 C14 1.413(8) .
C13 H13 0.9500 .
C14 C15 1.378(10) .
C14 H14 0.9500 .
C15 C16 1.381(9) .
C15 H15 0.9500 .
C16 C24 1.416(7) .
C16 C17 1.443(9) .
C17 C18 1.318(10) .
C17 H17 0.9500 .
C18 C19 1.429(9) .
C18 H18 0.9500 .
C19 C23 1.397(6) .
C19 C20 1.417(9) .
C20 C21 1.339(10) .
C20 H20 0.9500 .
C21 C22 1.417(8) .
C21 H21 0.9500 .
C22 H22 0.9500 .
C23 C24 1.422(7) .
C25 C26 1.402(8) .
C25 H25 0.9500 .
C26 C27 1.358(9) .
C26 H26 0.9500 .
C27 C28 1.401(8) .
C27 H27 0.9500 .
C28 C36 1.405(7) .
C28 C29 1.443(8) .
C29 C30 1.345(9) .
C29 H29 0.9500 .
C30 C31 1.428(8) .
C30 H30 0.9500 .
C31 C35 1.402(7) .
C31 C32 1.422(8) .
C32 C33 1.343(9) .
C32 H32 0.9500 .
C33 C34 1.412(7) .
C33 H33 0.9500 .
C34 H34 0.9500 .
C35 C36 1.426(7) .
C37 C38 1.402(8) .
C37 H37 0.9500 .
C38 C39 1.349(9) .
C38 H38 0.9500 .
C39 C40 1.412(8) .
C39 H39 0.9500 .
C40 C48 1.402(7) .
C40 C41 1.426(8) .
C41 C42 1.338(8) .
C41 H41 0.9500 .
C42 C43 1.425(7) .
C42 H42 0.9500 .
C43 C47 1.399(7) .
C43 C44 1.418(8) .
C44 C45 1.362(8) .
C44 H44 0.9500 .
C45 C46 1.392(8) .
C45 H45 0.9500 .
C46 H46 0.9500 .
C47 C48 1.435(7) .
C49 C50 1.411(8) .
C49 H49 0.9500 .
C50 C51 1.365(9) .
C50 H50 0.9500 .
C51 C52 1.397(9) .
C51 H51 0.9500 .
C52 C60 1.402(7) .
C52 C53 1.431(9) .
C53 C54 1.341(10) .
C53 H53 0.9500 .
C54 C55 1.437(9) .
C54 H54 0.9500 .
C55 C56 1.407(9) .
C55 C59 1.408(6) .
C56 C57 1.339(10) .
C56 H56 0.9500 .
C57 C58 1.395(9) .
C57 H57 0.9500 .
C58 H58 0.9500 .
C59 C60 1.415(7) .
C61 C62 1.403(8) .
C61 H61 0.9500 .
C62 C63 1.360(9) .
C62 H62 0.9500 .
C63 C64 1.417(8) .
C63 H63 0.9500 .
C64 C72 1.398(7) .
C64 C65 1.428(8) .
C65 C66 1.345(10) .
C65 H65 0.9500 .
C66 C67 1.443(9) .
C66 H66 0.9500 .
C67 C68 1.401(9) .
C67 C71 1.410(7) .
C68 C69 1.342(10) .
C68 H68 0.9500 .
C69 C70 1.406(8) .
C69 H69 0.9500 .
C70 H70 0.9500 .
C71 C72 1.429(8) .
C73 C74 1.455(11) .
C74 H74A 0.9800 .
C74 H74B 0.9800 .
C74 H74C 0.9800 .
C75 C76 1.505(15) .
C76 H76A 0.9800 .
C76 H76B 0.9800 .
C76 H76C 0.9800 .
C77 C78 1.3900 .
C77 C82 1.3900 .
C77 C83 1.491(10) .
C78 C79 1.3900 .
C78 H78 0.9500 .
C79 C80 1.3900 .
C79 H79 0.9500 .
C80 C81 1.3900 .
C80 H80 0.9500 .
C81 C82 1.3900 .
C81 H81 0.9500 .
C82 H82 0.9500 .
C83 H83A 0.9800 .
C83 H83B 0.9800 .
C83 H83C 0.9800 .
C77A C78A 1.3900 .
C77A C82A 1.3900 .
C77A C83A 1.475(10) .
C78A C79A 1.3900 .
C78A H78A 0.9500 .
C79A C80A 1.3900 .
C79A H79A 0.9500 .
C80A C81A 1.3900 .
C80A H80A 0.9500 .
C81A C82A 1.3900 .
C81A H81A 0.9500 .
C82A H82A 0.9500 .
C83A H83D 0.9800 .
C83A H83E 0.9800 .
C83A H83F 0.9800 .
